data_7103637
loop_
_publ_author_name
'Holbrey, John D.'
'Reichert, W. Matthew'
'Tkatchenko, Igor'
'Bouajila, Ezzedine'
'Walter, Olaf'
'Tommasi, Immacolata'
'Rogers, Robin D.'

_publ_section_title
;
 1,3-Dimethylimidazolium-2-carboxylate: the unexpected synthesis of an
 ionic liquid precursor and carbene-CO2 adduct
;
_journal_coden_ASTM CHCOFS
_journal_issue 1
_journal_name_full
;
 Chemical Communications (Cambridge, United Kingdom)
;
_journal_page_first 28
_journal_page_last 29
_journal_paper_doi 10.1039/b211519k
_journal_year 2003
_chemical_formula_sum 'C3 H4 N O'
_chemical_formula_weight 70.07
_space_group_IT_number 60
_symmetry_space_group_name_Hall '-P 2n 2ab'
_symmetry_space_group_name_H-M 'P b c n'
_atom_sites_solution_hydrogens geom
_atom_sites_solution_primary direct
_atom_sites_solution_secondary difmap
_audit_creation_method SHELXL-97
_cell_angle_alpha 90.00
_cell_angle_beta 90.00
_cell_angle_gamma 90.00
_cell_formula_units_Z 8
_cell_length_a 8.3253(14)
_cell_length_b 11.5995(19)
_cell_length_c 6.7148(11)
_cell_measurement_temperature 200(2)
_cell_volume 648.44(19)
_computing_structure_refinement 'SHELXL-97 (Sheldrick, 1997)'
_computing_structure_solution 'SHELXS-97 (Sheldrick, 1990)'
_diffrn_ambient_temperature 200(2)
_diffrn_measured_fraction_theta_full 0.834
_diffrn_measured_fraction_theta_max 0.834
_diffrn_radiation_monochromator graphite
_diffrn_radiation_source 'fine-focus sealed tube'
_diffrn_radiation_type MoK\a
_diffrn_radiation_wavelength 0.71073
_diffrn_reflns_av_R_equivalents 0.0501
_diffrn_reflns_av_sigmaI/netI 0.0276
_diffrn_reflns_limit_h_max 11
_diffrn_reflns_limit_h_min -11
_diffrn_reflns_limit_k_max 15
_diffrn_reflns_limit_k_min -15
_diffrn_reflns_limit_l_max 8
_diffrn_reflns_limit_l_min -8
_diffrn_reflns_number 6176
_diffrn_reflns_theta_full 28.30
_diffrn_reflns_theta_max 28.30
_diffrn_reflns_theta_min 3.01
_exptl_absorpt_coefficient_mu 0.110
_exptl_crystal_density_diffrn 1.436
_exptl_crystal_density_method 'not measured'
_exptl_crystal_F_000 296
_refine_diff_density_max 0.215
_refine_diff_density_min -0.235
_refine_diff_density_rms 0.044
_refine_ls_extinction_method none
_refine_ls_goodness_of_fit_ref 0.952
_refine_ls_hydrogen_treatment mixed
_refine_ls_matrix_type full
_refine_ls_number_parameters 50
_refine_ls_number_reflns 800
_refine_ls_number_restraints 0
_refine_ls_restrained_S_all 0.952
_refine_ls_R_factor_all 0.0513
_refine_ls_R_factor_gt 0.0358
_refine_ls_shift/su_max 0.000
_refine_ls_shift/su_mean 0.000
_refine_ls_structure_factor_coef Fsqd
_refine_ls_weighting_details 'w=1/[\s^2^(Fo^2^)+(0.0639P)^2^+0.0000P] where P=(Fo^2^+2Fc^2^)/3'
_refine_ls_weighting_scheme calc
_refine_ls_wR_factor_gt 0.0939
_refine_ls_wR_factor_ref 0.0998
_reflns_number_gt 581
_reflns_number_total 800
_reflns_threshold_expression >2sigma(I)
_cod_data_source_file b211519k.txt
_cod_data_source_block it1
_cod_depositor_comments
;
The following automatic conversions were performed:

'_refine_ls_weighting_scheme' value 'calc
w=1/[\s^2^(Fo^2^)+(0.0639P)^2^+0.0000P] where P=(Fo^2^+2Fc^2^)/3' was
changed to 'calc'. New tag '_refine_ls_weighting_details' was
created. The value of the new tag was set to
'w=1/[\s^2^(Fo^2^)+(0.0639P)^2^+0.0000P] where P=(Fo^2^+2Fc^2^)/3'.

Automatic conversion script
Id: cif_fix_values 3143 2015-03-26 13:38:13Z robertas 
;
_cod_database_code 7103637

loop_
_symmetry_equiv_pos_as_xyz
'x, y, z'
'-x+1/2, -y+1/2, z+1/2'
'-x, y, -z+1/2'
'x+1/2, -y+1/2, -z'
'-x, -y, -z'
'x-1/2, y-1/2, -z-1/2'
'x, -y, z-1/2'
'-x-1/2, y-1/2, z'

loop_
_atom_site_label
_atom_site_type_symbol
_atom_site_fract_x
_atom_site_fract_y
_atom_site_fract_z
_atom_site_U_iso_or_equiv
_atom_site_adp_type
_atom_site_occupancy
_atom_site_calc_flag
_atom_site_refinement_flags
_atom_site_disorder_assembly
_atom_site_disorder_group
O1 O 0.89626(12) 0.20073(8) 0.14349(17) 0.0445(3) Uani 1 d . . .
N1 N 0.87230(12) 0.44602(8) 0.22058(14) 0.0255(3) Uani 1 d . . .
C1 C 1.0000 0.37733(14) 0.2500 0.0235(4) Uani 1 d S . .
C2 C 0.92039(15) 0.55980(10) 0.23201(18) 0.0294(3) Uani 1 d . . .
H2 H 0.8551 0.6243 0.2176 0.036(4) Uiso 1 calc R . .
C3 C 0.70472(14) 0.41065(12) 0.1880(2) 0.0340(4) Uani 1 d . . .
H3A H 0.6980 0.3650 0.0690 0.040(2) Uiso 1 calc R . .
H3B H 0.6384 0.4779 0.1741 0.040(2) Uiso 1 calc R . .
H3C H 0.6684 0.3660 0.2995 0.040(2) Uiso 1 calc R . .
C4 C 1.0000 0.24615(15) 0.2500 0.0300(4) Uani 1 d S . .

loop_
_atom_site_aniso_label
_atom_site_aniso_U_11
_atom_site_aniso_U_22
_atom_site_aniso_U_33
_atom_site_aniso_U_23
_atom_site_aniso_U_13
_atom_site_aniso_U_12
O1 0.0438(6) 0.0260(5) 0.0637(7) -0.0082(5) -0.0019(5) -0.0092(5)
N1 0.0260(6) 0.0218(5) 0.0286(5) 0.0005(4) 0.0014(4) 0.0013(4)
C1 0.0250(8) 0.0213(8) 0.0241(8) 0.000 0.0008(6) 0.000
C2 0.0361(7) 0.0189(6) 0.0333(7) 0.0017(5) 0.0037(5) 0.0033(5)
C3 0.0237(7) 0.0337(7) 0.0445(8) 0.0022(6) -0.0003(5) 0.0000(5)
C4 0.0303(9) 0.0207(9) 0.0389(10) 0.000 0.0080(8) 0.000

loop_
_atom_type_symbol
_atom_type_description
_atom_type_scat_dispersion_real
_atom_type_scat_dispersion_imag
_atom_type_scat_source
C C 0.0033 0.0016 'International Tables Vol C Tables 4.2.6.8 and 6.1.1.4'
H H 0.0000 0.0000 'International Tables Vol C Tables 4.2.6.8 and 6.1.1.4'
N N 0.0061 0.0033 'International Tables Vol C Tables 4.2.6.8 and 6.1.1.4'
O O 0.0106 0.0060 'International Tables Vol C Tables 4.2.6.8 and 6.1.1.4'

loop_
_geom_angle_atom_site_label_1
_geom_angle_atom_site_label_2
_geom_angle_atom_site_label_3
_geom_angle
_geom_angle_site_symmetry_1
_geom_angle_site_symmetry_3
_geom_angle_publ_flag
C1 N1 C2 109.22(11) . . ?
C1 N1 C3 127.40(11) . . ?
C2 N1 C3 123.35(11) . . ?
N1 C1 N1 107.24(14) 3_755 . ?
N1 C1 C4 126.38(7) 3_755 . ?
N1 C1 C4 126.38(7) . . ?
C2 C2 N1 107.17(7) 3_755 . ?
O1 C4 O1 129.66(18) 3_755 . ?
O1 C4 C1 115.17(9) 3_755 . ?
O1 C4 C1 115.17(9) . . ?

loop_
_geom_bond_atom_site_label_1
_geom_bond_atom_site_label_2
_geom_bond_distance
_geom_bond_site_symmetry_2
_geom_bond_publ_flag
O1 C4 1.2390(12) . ?
N1 C1 1.3431(13) . ?
N1 C2 1.3813(15) . ?
N1 C3 1.4706(16) . ?
C1 N1 1.3431(14) 3_755 ?
C1 C4 1.522(2) . ?
C2 C2 1.347(3) 3_755 ?
C4 O1 1.2390(12) 3_755 ?
